data_7227030
loop_
_publ_author_name
'Dong, Yu-Bin'
'Zhu, Neng-Xiu'
'Zhao, Chao-Wei'
'Yang, Jing'
'Wang, Xue-Ru'
'Ma, Jian-Ping'

_publ_section_title
;
 Synthesis, structure and multifunctional catalytic properties of
 Cu(I)-coordination polymer with outer-hanging CuBr2
;
_journal_name_full 'RSC Adv.'
_journal_paper_doi 10.1039/C6RA20767G
_journal_year 2016
_chemical_formula_sum 'C21 H18 Br2 Cu2 N4'
_chemical_formula_weight 613.29
_chemical_name_systematic
; 
 ? 
;
_space_group_IT_number 14
_symmetry_cell_setting monoclinic
_symmetry_space_group_name_Hall '-P 2ybc'
_symmetry_space_group_name_H-M 'P 1 21/c 1'
_atom_sites_solution_hydrogens geom
_atom_sites_solution_primary direct
_atom_sites_solution_secondary difmap
_audit_creation_method SHELXL-97
_audit_update_record
;
2016-02-17 deposited with the CCDC.
2016-11-08 downloaded from the CCDC.
;
_cell_angle_alpha 90.00
_cell_angle_beta 100.322(3)
_cell_angle_gamma 90.00
_cell_formula_units_Z 4
_cell_length_a 12.9017(3)
_cell_length_b 17.3862(5)
_cell_length_c 9.3722(2)
_cell_measurement_reflns_used 2826
_cell_measurement_temperature 100.01(10)
_cell_measurement_theta_max 28.1860
_cell_measurement_theta_min 3.7320
_cell_volume 2068.27(9)
_computing_structure_refinement 'SHELXL-97 (Sheldrick, 1997)'
_computing_structure_solution 'SHELXS-97 (Sheldrick, 1990)'
_diffrn_ambient_temperature 100.01(10)
_diffrn_measured_fraction_theta_full 0.998
_diffrn_measured_fraction_theta_max 0.998
_diffrn_measurement_device_type 'SuperNova, Dual, Cu at zero, Eos'
_diffrn_radiation_monochromator mirror
_diffrn_radiation_source 'SuperNova (Mo) X-ray Source'
_diffrn_radiation_type MoK\a
_diffrn_radiation_wavelength 0.71073
_diffrn_reflns_av_R_equivalents 0.0340
_diffrn_reflns_av_sigmaI/netI 0.0501
_diffrn_reflns_limit_h_max 14
_diffrn_reflns_limit_h_min -15
_diffrn_reflns_limit_k_max 21
_diffrn_reflns_limit_k_min -19
_diffrn_reflns_limit_l_max 11
_diffrn_reflns_limit_l_min -7
_diffrn_reflns_number 8496
_diffrn_reflns_theta_full 25.60
_diffrn_reflns_theta_max 25.60
_diffrn_reflns_theta_min 3.18
_exptl_absorpt_coefficient_mu 5.936
_exptl_absorpt_correction_T_max 1.00000
_exptl_absorpt_correction_T_min 0.60152
_exptl_absorpt_correction_type multi-scan
_exptl_absorpt_process_details sadabs
_exptl_crystal_colour yellow
_exptl_crystal_density_diffrn 1.970
_exptl_crystal_density_method 'not measured'
_exptl_crystal_description block
_exptl_crystal_F_000 1200
_exptl_crystal_size_max 0.18
_exptl_crystal_size_mid 0.07
_exptl_crystal_size_min 0.03
_refine_diff_density_max 0.933
_refine_diff_density_min -0.648
_refine_diff_density_rms 0.118
_refine_ls_extinction_method none
_refine_ls_goodness_of_fit_ref 1.033
_refine_ls_hydrogen_treatment constr
_refine_ls_matrix_type full
_refine_ls_number_parameters 264
_refine_ls_number_reflns 3874
_refine_ls_number_restraints 0
_refine_ls_restrained_S_all 1.033
_refine_ls_R_factor_all 0.0547
_refine_ls_R_factor_gt 0.0383
_refine_ls_shift/su_max 0.001
_refine_ls_shift/su_mean 0.000
_refine_ls_structure_factor_coef Fsqd
_refine_ls_weighting_details 'calc w=1/[\s^2^(Fo^2^)+(0.0378P)^2^+2.7000P] where P=(Fo^2^+2Fc^2^)/3'
_refine_ls_weighting_scheme calc
_refine_ls_wR_factor_gt 0.0848
_refine_ls_wR_factor_ref 0.0928
_reflns_number_gt 3044
_reflns_number_total 3874
_reflns_threshold_expression >2sigma(I)
_cod_data_source_file c6ra20767g2.cif
_cod_data_source_block exp_455
_cod_original_sg_symbol_H-M P21/c
_cod_database_code 7227030

loop_
_symmetry_equiv_pos_as_xyz
'x, y, z'
'-x, y+1/2, -z+1/2'
'-x, -y, -z'
'x, -y-1/2, z-1/2'

loop_
_atom_site_label
_atom_site_type_symbol
_atom_site_fract_x
_atom_site_fract_y
_atom_site_fract_z
_atom_site_U_iso_or_equiv
_atom_site_adp_type
_atom_site_occupancy
_atom_site_symmetry_multiplicity
_atom_site_calc_flag
_atom_site_refinement_flags
Br1 Br 0.60832(4) 0.89610(3) 1.41379(5) 0.02916(15) Uani 1 1 d .
Br2 Br 0.85548(4) 0.97892(3) 1.17367(5) 0.02978(15) Uani 1 1 d .
C1 C 0.5764(4) 0.9174(3) 0.9371(5) 0.0312(13) Uani 1 1 d .
H1 H 0.5995 0.9587 0.9977 0.037 Uiso 1 1 calc R
C2 C 0.4991(4) 0.9209(3) 0.8190(5) 0.0355(14) Uani 1 1 d .
H2 H 0.4594 0.9638 0.7844 0.043 Uiso 1 1 calc R
C3 C 0.5624(4) 0.8051(3) 0.8464(5) 0.0249(11) Uani 1 1 d .
H3 H 0.5730 0.7531 0.8314 0.030 Uiso 1 1 calc R
C4 C 0.4163(3) 0.8230(3) 0.6356(4) 0.0163(9) Uani 1 1 d .
C5 C 0.3998(3) 0.7443(3) 0.6115(4) 0.0168(10) Uani 1 1 d .
H5 H 0.4383 0.7087 0.6734 0.020 Uiso 1 1 calc R
C6 C 0.3257(3) 0.7199(3) 0.4953(4) 0.0178(10) Uani 1 1 d .
H6 H 0.3142 0.6677 0.4780 0.021 Uiso 1 1 calc R
C7 C 0.2681(3) 0.7743(3) 0.4040(4) 0.0143(9) Uani 1 1 d .
C8 C 0.2878(3) 0.8527(3) 0.4269(4) 0.0133(9) Uani 1 1 d .
C9 C 0.3619(3) 0.8779(3) 0.5434(4) 0.0183(10) Uani 1 1 d .
H9 H 0.3748 0.9301 0.5594 0.022 Uiso 1 1 calc R
C10 C 0.2186(4) 0.9014(2) 0.3110(4) 0.0172(10) Uani 1 1 d .
C11 C 0.1552(3) 0.8382(2) 0.2202(4) 0.0154(9) Uani 1 1 d .
C12 C 0.1838(3) 0.7652(3) 0.2769(4) 0.0136(9) Uani 1 1 d .
C13 C 0.1321(3) 0.6992(3) 0.2153(4) 0.0183(10) Uani 1 1 d .
H13 H 0.1511 0.6506 0.2528 0.022 Uiso 1 1 calc R
C14 C 0.0519(3) 0.7081(3) 0.0971(4) 0.0185(10) Uani 1 1 d .
H14 H 0.0151 0.6651 0.0566 0.022 Uiso 1 1 calc R
C15 C 0.0254(3) 0.7799(3) 0.0379(4) 0.0157(9) Uani 1 1 d .
C16 C 0.0776(3) 0.8464(3) 0.0979(4) 0.0174(10) Uani 1 1 d .
H16 H 0.0606 0.8945 0.0570 0.021 Uiso 1 1 calc R
C17 C -0.1112(4) 0.8524(3) -0.1362(5) 0.0246(11) Uani 1 1 d .
H17 H -0.0984 0.9017 -0.0986 0.030 Uiso 1 1 calc R
C18 C -0.1858(4) 0.8323(3) -0.2517(5) 0.0240(11) Uani 1 1 d .
H18 H -0.2330 0.8656 -0.3073 0.029 Uiso 1 1 calc R
C19 C -0.1016(3) 0.7284(3) -0.1720(4) 0.0212(10) Uani 1 1 d .
H19 H -0.0794 0.6775 -0.1623 0.025 Uiso 1 1 calc R
C20 C 0.1459(4) 0.9555(3) 0.3785(5) 0.0232(11) Uani 1 1 d .
H20A H 0.1058 0.9260 0.4360 0.035 Uiso 1 1 calc R
H20B H 0.0989 0.9814 0.3028 0.035 Uiso 1 1 calc R
H20C H 0.1878 0.9927 0.4389 0.035 Uiso 1 1 calc R
C21 C 0.2859(4) 0.9492(3) 0.2262(5) 0.0223(11) Uani 1 1 d .
H21A H 0.3236 0.9875 0.2887 0.033 Uiso 1 1 calc R
H21B H 0.2413 0.9738 0.1462 0.033 Uiso 1 1 calc R
H21C H 0.3351 0.9163 0.1902 0.033 Uiso 1 1 calc R
Cu1 Cu 0.72410(5) 0.80403(4) 1.09492(6) 0.02582(17) Uani 1 1 d .
Cu2 Cu 0.73383(5) 0.93174(3) 1.29119(6) 0.02570(17) Uani 1 1 d .
N1 N 0.6154(3) 0.8448(2) 0.9540(4) 0.0204(9) Uani 1 1 d .
N2 N 0.4910(3) 0.8484(2) 0.7604(3) 0.0156(8) Uani 1 1 d .
N3 N -0.0582(3) 0.7866(2) -0.0852(4) 0.0170(8) Uani 1 1 d .
N4 N -0.1794(3) 0.7536(2) -0.2722(4) 0.0217(9) Uani 1 1 d .

loop_
_atom_site_aniso_label
_atom_site_aniso_U_11
_atom_site_aniso_U_22
_atom_site_aniso_U_33
_atom_site_aniso_U_23
_atom_site_aniso_U_13
_atom_site_aniso_U_12
Br1 0.0283(3) 0.0217(3) 0.0347(3) -0.0008(2) -0.0018(2) -0.0039(2)
Br2 0.0311(3) 0.0312(3) 0.0257(3) -0.0022(2) 0.0014(2) 0.0033(2)
C1 0.036(3) 0.020(3) 0.029(3) -0.006(2) -0.018(2) -0.004(2)
C2 0.041(3) 0.019(3) 0.035(3) 0.002(2) -0.024(2) 0.000(2)
C3 0.025(3) 0.022(3) 0.025(2) -0.001(2) -0.003(2) 0.003(2)
C4 0.008(2) 0.023(3) 0.016(2) 0.000(2) -0.0039(17) 0.0008(18)
C5 0.012(2) 0.021(3) 0.016(2) 0.006(2) -0.0010(17) 0.0060(18)
C6 0.019(2) 0.015(2) 0.018(2) 0.0022(19) -0.0002(19) -0.0002(19)
C7 0.010(2) 0.017(2) 0.015(2) 0.0002(19) 0.0015(17) -0.0004(18)
C8 0.008(2) 0.019(2) 0.0107(19) 0.0022(18) -0.0058(16) -0.0015(18)
C9 0.020(2) 0.016(2) 0.017(2) -0.0017(19) -0.0015(19) -0.0032(19)
C10 0.019(2) 0.013(2) 0.016(2) -0.0002(19) -0.0069(18) 0.0000(19)
C11 0.017(2) 0.015(2) 0.013(2) -0.0029(19) -0.0015(17) -0.0032(18)
C12 0.010(2) 0.018(2) 0.012(2) -0.0010(19) 0.0014(17) -0.0012(18)
C13 0.019(2) 0.018(2) 0.016(2) -0.002(2) -0.0027(18) 0.0027(19)
C14 0.020(2) 0.015(2) 0.019(2) -0.0077(19) -0.0012(19) -0.0087(19)
C15 0.012(2) 0.025(3) 0.010(2) -0.0031(19) 0.0004(17) 0.0015(19)
C16 0.020(2) 0.013(2) 0.016(2) 0.0016(19) -0.0033(18) 0.0006(19)
C17 0.029(3) 0.016(3) 0.024(2) -0.004(2) -0.009(2) 0.007(2)
C18 0.023(3) 0.023(3) 0.021(2) -0.002(2) -0.010(2) 0.005(2)
C19 0.020(2) 0.022(3) 0.018(2) 0.002(2) -0.006(2) -0.004(2)
C20 0.019(2) 0.023(3) 0.023(2) -0.002(2) -0.008(2) 0.001(2)
C21 0.029(3) 0.017(2) 0.017(2) 0.001(2) -0.007(2) -0.002(2)
Cu1 0.0215(3) 0.0303(4) 0.0205(3) 0.0018(3) -0.0100(2) 0.0064(3)
Cu2 0.0248(3) 0.0235(3) 0.0252(3) -0.0016(3) -0.0051(3) 0.0033(3)
N1 0.017(2) 0.023(2) 0.0166(18) 0.0036(17) -0.0093(16) -0.0013(17)
N2 0.0155(19) 0.0141(19) 0.0140(17) 0.0025(16) -0.0061(15) -0.0003(15)
N3 0.016(2) 0.019(2) 0.0136(18) -0.0017(16) -0.0045(15) -0.0015(16)
N4 0.018(2) 0.024(2) 0.0183(19) -0.0015(17) -0.0071(16) -0.0073(17)

loop_
_atom_type_symbol
_atom_type_description
_atom_type_scat_dispersion_real
_atom_type_scat_dispersion_imag
_atom_type_scat_source
C C 0.0033 0.0016 'International Tables Vol C Tables 4.2.6.8 and 6.1.1.4'
H H 0.0000 0.0000 'International Tables Vol C Tables 4.2.6.8 and 6.1.1.4'
Cu Cu 0.3201 1.2651 'International Tables Vol C Tables 4.2.6.8 and 6.1.1.4'
N N 0.0061 0.0033 'International Tables Vol C Tables 4.2.6.8 and 6.1.1.4'
Br Br -0.2901 2.4595 'International Tables Vol C Tables 4.2.6.8 and 6.1.1.4'

loop_
_geom_angle_atom_site_label_1
_geom_angle_atom_site_label_2
_geom_angle_atom_site_label_3
_geom_angle
_geom_angle_site_symmetry_1
_geom_angle_site_symmetry_3
C2 C1 N1 109.9(4) . .
C2 C1 H1 125.1 . .
N1 C1 H1 125.1 . .
C1 C2 N2 106.2(4) . .
C1 C2 H2 126.9 . .
N2 C2 H2 126.9 . .
N1 C3 N2 112.0(4) . .
N1 C3 H3 124.0 . .
N2 C3 H3 124.0 . .
C9 C4 C5 121.7(4) . .
C9 C4 N2 118.9(4) . .
C5 C4 N2 119.3(4) . .
C6 C5 C4 119.5(4) . .
C6 C5 H5 120.2 . .
C4 C5 H5 120.2 . .
C5 C6 C7 119.5(4) . .
C5 C6 H6 120.3 . .
C7 C6 H6 120.3 . .
C8 C7 C6 120.3(4) . .
C8 C7 C12 108.5(4) . .
C6 C7 C12 131.2(4) . .
C9 C8 C7 120.6(4) . .
C9 C8 C10 128.0(4) . .
C7 C8 C10 111.3(3) . .
C8 C9 C4 118.3(4) . .
C8 C9 H9 120.9 . .
C4 C9 H9 120.9 . .
C21 C10 C8 110.9(4) . .
C21 C10 C11 113.4(3) . .
C8 C10 C11 100.5(3) . .
C21 C10 C20 109.1(4) . .
C8 C10 C20 111.5(4) . .
C11 C10 C20 111.2(4) . .
C16 C11 C12 120.6(4) . .
C16 C11 C10 128.3(4) . .
C12 C11 C10 111.1(3) . .
C13 C12 C11 120.9(4) . .
C13 C12 C7 130.6(4) . .
C11 C12 C7 108.5(4) . .
C14 C13 C12 118.1(4) . .
C14 C13 H13 120.9 . .
C12 C13 H13 120.9 . .
C13 C14 C15 121.3(4) . .
C13 C14 H14 119.4 . .
C15 C14 H14 119.4 . .
C14 C15 C16 121.1(4) . .
C14 C15 N3 119.5(4) . .
C16 C15 N3 119.4(4) . .
C11 C16 C15 118.0(4) . .
C11 C16 H16 121.0 . .
C15 C16 H16 121.0 . .
C18 C17 N3 107.4(4) . .
C18 C17 H17 126.3 . .
N3 C17 H17 126.3 . .
C17 C18 N4 108.3(4) . .
C17 C18 H18 125.8 . .
N4 C18 H18 125.8 . .
N4 C19 N3 111.0(4) . .
N4 C19 H19 124.5 . .
N3 C19 H19 124.5 . .
C10 C20 H20A 109.5 . .
C10 C20 H20B 109.5 . .
H20A C20 H20B 109.5 . .
C10 C20 H20C 109.5 . .
H20A C20 H20C 109.5 . .
H20B C20 H20C 109.5 . .
C10 C21 H21A 109.5 . .
C10 C21 H21B 109.5 . .
H21A C21 H21B 109.5 . .
C10 C21 H21C 109.5 . .
H21A C21 H21C 109.5 . .
H21B C21 H21C 109.5 . .
N4 Cu1 N1 169.82(17) 4_677 .
N4 Cu1 Cu2 92.29(12) 4_677 .
N1 Cu1 Cu2 95.72(12) . .
Br2 Cu2 Br1 174.50(4) . .
Br2 Cu2 Cu1 85.52(3) . .
Br1 Cu2 Cu1 99.35(3) . .
C3 N1 C1 105.6(4) . .
C3 N1 Cu1 124.2(3) . .
C1 N1 Cu1 130.2(3) . .
C3 N2 C2 106.2(4) . .
C3 N2 C4 127.1(4) . .
C2 N2 C4 126.6(4) . .
C19 N3 C17 106.7(4) . .
C19 N3 C15 126.2(4) . .
C17 N3 C15 127.1(4) . .
C19 N4 C18 106.5(4) . .
C19 N4 Cu1 128.5(3) . 4_474
C18 N4 Cu1 124.6(3) . 4_474

loop_
_geom_bond_atom_site_label_1
_geom_bond_atom_site_label_2
_geom_bond_distance
_geom_bond_site_symmetry_2
Br1 Cu2 2.2345(8) .
Br2 Cu2 2.2292(8) .
C1 C2 1.352(6) .
C1 N1 1.357(6) .
C1 H1 0.9300 .
C2 N2 1.372(6) .
C2 H2 0.9300 .
C3 N1 1.309(6) .
C3 N2 1.341(6) .
C3 H3 0.9300 .
C4 C9 1.390(6) .
C4 C5 1.397(6) .
C4 N2 1.445(5) .
C5 C6 1.381(6) .
C5 H5 0.9300 .
C6 C7 1.397(6) .
C6 H6 0.9300 .
C7 C8 1.396(6) .
C7 C12 1.470(5) .
C8 C9 1.386(6) .
C8 C10 1.531(6) .
C9 H9 0.9300 .
C10 C21 1.524(6) .
C10 C11 1.534(6) .
C10 C20 1.542(6) .
C11 C16 1.387(6) .
C11 C12 1.400(6) .
C12 C13 1.400(6) .
C13 C14 1.382(6) .
C13 H13 0.9300 .
C14 C15 1.383(6) .
C14 H14 0.9300 .
C15 C16 1.405(6) .
C15 N3 1.436(5) .
C16 H16 0.9300 .
C17 C18 1.358(6) .
C17 N3 1.374(6) .
C17 H17 0.9300 .
C18 N4 1.386(6) .
C18 H18 0.9300 .
C19 N4 1.321(5) .
C19 N3 1.355(6) .
C19 H19 0.9300 .
C20 H20A 0.9600 .
C20 H20B 0.9600 .
C20 H20C 0.9600 .
C21 H21A 0.9600 .
C21 H21B 0.9600 .
C21 H21C 0.9600 .
Cu1 N4 1.884(3) 4_677
Cu1 N1 1.885(3) .
Cu1 Cu2 2.8717(8) .
N4 Cu1 1.884(3) 4_474

loop_
_geom_torsion_atom_site_label_1
_geom_torsion_atom_site_label_2
_geom_torsion_atom_site_label_3
_geom_torsion_atom_site_label_4
_geom_torsion
_geom_torsion_site_symmetry_1
_geom_torsion_site_symmetry_4
N1 C1 C2 N2 -0.7(6) . .
C9 C4 C5 C6 -1.6(6) . .
N2 C4 C5 C6 177.6(4) . .
C4 C5 C6 C7 -0.3(6) . .
C5 C6 C7 C8 2.2(6) . .
C5 C6 C7 C12 -178.1(4) . .
C6 C7 C8 C9 -2.3(6) . .
C12 C7 C8 C9 177.9(4) . .
C6 C7 C8 C10 177.9(4) . .
C12 C7 C8 C10 -1.8(5) . .
C7 C8 C9 C4 0.5(6) . .
C10 C8 C9 C4 -179.8(4) . .
C5 C4 C9 C8 1.5(6) . .
N2 C4 C9 C8 -177.7(4) . .
C9 C8 C10 C21 60.9(6) . .
C7 C8 C10 C21 -119.4(4) . .
C9 C8 C10 C11 -178.8(4) . .
C7 C8 C10 C11 0.9(5) . .
C9 C8 C10 C20 -60.9(6) . .
C7 C8 C10 C20 118.8(4) . .
C21 C10 C11 C16 -61.9(6) . .
C8 C10 C11 C16 179.6(4) . .
C20 C10 C11 C16 61.5(6) . .
C21 C10 C11 C12 118.8(4) . .
C8 C10 C11 C12 0.4(5) . .
C20 C10 C11 C12 -117.8(4) . .
C16 C11 C12 C13 -2.6(6) . .
C10 C11 C12 C13 176.8(4) . .
C16 C11 C12 C7 179.2(4) . .
C10 C11 C12 C7 -1.4(5) . .
C8 C7 C12 C13 -175.9(4) . .
C6 C7 C12 C13 4.4(8) . .
C8 C7 C12 C11 2.0(5) . .
C6 C7 C12 C11 -177.7(4) . .
C11 C12 C13 C14 -0.1(6) . .
C7 C12 C13 C14 177.7(4) . .
C12 C13 C14 C15 2.1(6) . .
C13 C14 C15 C16 -1.4(7) . .
C13 C14 C15 N3 179.9(4) . .
C12 C11 C16 C15 3.1(6) . .
C10 C11 C16 C15 -176.1(4) . .
C14 C15 C16 C11 -1.2(6) . .
N3 C15 C16 C11 177.5(4) . .
N3 C17 C18 N4 0.2(5) . .
N4 Cu1 Cu2 Br2 94.89(12) 4_677 .
N1 Cu1 Cu2 Br2 -91.41(12) . .
N4 Cu1 Cu2 Br1 -87.69(12) 4_677 .
N1 Cu1 Cu2 Br1 86.01(12) . .
N2 C3 N1 C1 0.0(6) . .
N2 C3 N1 Cu1 -178.7(3) . .
C2 C1 N1 C3 0.4(6) . .
C2 C1 N1 Cu1 179.1(4) . .
N4 Cu1 N1 C3 -25.3(12) 4_677 .
Cu2 Cu1 N1 C3 -167.0(4) . .
N4 Cu1 N1 C1 156.2(8) 4_677 .
Cu2 Cu1 N1 C1 14.5(4) . .
N1 C3 N2 C2 -0.5(6) . .
N1 C3 N2 C4 -177.4(4) . .
C1 C2 N2 C3 0.7(6) . .
C1 C2 N2 C4 177.6(4) . .
C9 C4 N2 C3 -168.0(4) . .
C5 C4 N2 C3 12.8(7) . .
C9 C4 N2 C2 15.6(7) . .
C5 C4 N2 C2 -163.6(5) . .
N4 C19 N3 C17 -1.1(5) . .
N4 C19 N3 C15 177.7(4) . .
C18 C17 N3 C19 0.5(5) . .
C18 C17 N3 C15 -178.3(4) . .
C14 C15 N3 C19 -15.2(6) . .
C16 C15 N3 C19 166.1(4) . .
C14 C15 N3 C17 163.5(4) . .
C16 C15 N3 C17 -15.3(6) . .
N3 C19 N4 C18 1.3(5) . .
N3 C19 N4 Cu1 -172.0(3) . 4_474
C17 C18 N4 C19 -0.9(5) . .
C17 C18 N4 Cu1 172.7(3) . 4_474
